data_7704978
loop_
_publ_author_name
'Shamsieva, Aliia V.'
'Musina, Elvira I.'
'Gerasimova, Tatiana P.'
'Strelnik, Igor D.'
'Strelnik, Anna G.'
'Kolesnikov, Ilya E.'
'Kalinichev, Alexey A.'
'Islamov, Daut R.'
'Samigullina, Aida I.'
'L\"onnecke, Peter'
'Katsyuba, Sergey A.'
'Hey-Hawkins, Evamarie'
'Karasik, Andrey A.'
'Sinyashin, Oleg G.'

_publ_section_title
;
 Triple-bridged helical binuclear copper(i) complexes: Head-to-head and
 head-to-tail isomerism and the solid-state luminescence.
;
_journal_issue 34
_journal_name_full 'Dalton transactions (Cambridge, England : 2003)'
_journal_page_first 11997
_journal_page_last 12008
_journal_paper_doi 10.1039/d0dt01843k
_journal_volume 49
_journal_year 2020
_chemical_formula_moiety 'C27 H36 Cu2 N3 P3 2+, 2(B F4 1-)'
_chemical_formula_sum 'C27 H36 B2 Cu2 F8 N3 P3'
_chemical_formula_weight 796.20
_space_group_crystal_system triclinic
_space_group_IT_number 2
_space_group_name_Hall '-P 1'
_space_group_name_H-M_alt 'P -1'
_atom_sites_solution_hydrogens geom
_audit_creation_method SHELXL-2018/3
_audit_update_record
;
2020-04-30 deposited with the CCDC.	2020-07-31 downloaded from the CCDC.
;
_cell_angle_alpha 90.6109(11)
_cell_angle_beta 103.3744(11)
_cell_angle_gamma 99.2242(13)
_cell_formula_units_Z 2
_cell_length_a 10.1721(5)
_cell_length_b 12.2241(6)
_cell_length_c 14.7284(7)
_cell_measurement_reflns_used 9933
_cell_measurement_temperature 150(2)
_cell_measurement_theta_max 29.93
_cell_measurement_theta_min 2.26
_cell_volume 1756.52(15)
_computing_cell_refinement 'APEX3 v2019.1-0 (Bruker AXS, 2019)'
_computing_data_collection 'APEX3 v2019.1-0 (Bruker AXS, 2019)'
_computing_data_reduction 'APEX3 v2019.1-0 (Bruker AXS, 2019)'
_computing_molecular_graphics
;
WinGX (Farrugia, 2012); Olex2 (Dolomanov et al., 2009);
ORTEP-3 (Farrugia, 2012); PLATON (Spek, 2009)
;
_computing_publication_material 'enCIFer (Allen, 2004)'
_computing_structure_refinement 'SHELXL-2018/3 (Sheldrick, 2018)'
_computing_structure_solution 'SHELXT-2018/2 (Sheldrick, 2015)'
_diffrn_ambient_temperature 150(2)
_diffrn_measured_fraction_theta_full 1.000
_diffrn_measured_fraction_theta_max 0.997
_diffrn_measurement_device_type 'Bruker APEX-II CCD'
_diffrn_measurement_method '\w and \f scans'
_diffrn_radiation_probe x-ray
_diffrn_radiation_type MoK\a
_diffrn_radiation_wavelength 0.71073
_diffrn_reflns_av_R_equivalents 0.0395
_diffrn_reflns_av_unetI/netI 0.0267
_diffrn_reflns_Laue_measured_fraction_full 1.000
_diffrn_reflns_Laue_measured_fraction_max 0.997
_diffrn_reflns_limit_h_max 14
_diffrn_reflns_limit_h_min -14
_diffrn_reflns_limit_k_max 17
_diffrn_reflns_limit_k_min -17
_diffrn_reflns_limit_l_max 20
_diffrn_reflns_limit_l_min -20
_diffrn_reflns_number 79742
_diffrn_reflns_point_group_measured_fraction_full 1.000
_diffrn_reflns_point_group_measured_fraction_max 0.997
_diffrn_reflns_theta_full 25.242
_diffrn_reflns_theta_max 30.063
_diffrn_reflns_theta_min 1.423
_diffrn_source 'sealed tube'
_exptl_absorpt_coefficient_mu 1.413
_exptl_absorpt_correction_T_max 0.7543
_exptl_absorpt_correction_T_min 0.6877
_exptl_absorpt_correction_type numerical
_exptl_absorpt_process_details SADABS-2016/2
_exptl_crystal_colour colorless
_exptl_crystal_density_diffrn 1.505
_exptl_crystal_description prism
_exptl_crystal_F_000 808
_exptl_crystal_recrystallization_method 'vapor diffusion of diethyl ether into a dichloromethane solution at r.t.'
_exptl_crystal_size_max 0.272
_exptl_crystal_size_mid 0.141
_exptl_crystal_size_min 0.123
_refine_diff_density_max 0.568
_refine_diff_density_min -0.415
_refine_diff_density_rms 0.061
_refine_ls_extinction_method none
_refine_ls_goodness_of_fit_ref 1.031
_refine_ls_hydrogen_treatment constr
_refine_ls_matrix_type full
_refine_ls_number_parameters 416
_refine_ls_number_reflns 10279
_refine_ls_number_restraints 37
_refine_ls_restrained_S_all 1.031
_refine_ls_R_factor_all 0.0428
_refine_ls_R_factor_gt 0.0293
_refine_ls_shift/su_max 0.001
_refine_ls_shift/su_mean 0.000
_refine_ls_structure_factor_coef Fsqd
_refine_ls_weighting_details 'w=1/[\s^2^(Fo^2^)+(0.0318P)^2^+0.6109P] where P=(Fo^2^+2Fc^2^)/3'
_refine_ls_weighting_scheme calc
_refine_ls_wR_factor_gt 0.0660
_refine_ls_wR_factor_ref 0.0705
_reflns_Friedel_coverage 0.000
_reflns_number_gt 8243
_reflns_number_total 10279
_reflns_threshold_expression 'I > 2\s(I)'
_cod_data_source_file d0dt01843k2.cif
_cod_data_source_block kar197_sq
_cod_depositor_comments 'Adding full bibliography for 7704978--7704982.cif.'
_cod_database_code 7704978
_shelx_shelxl_version_number 2018/3
_shelx_space_group_comment
;
The symmetry employed for this shelxl refinement is uniquely defined
by the following loop, which should always be used as a source of
symmetry information in preference to the above space-group names.
They are only intended as comments.
;
_shelx_estimated_absorpt_t_min 0.700
_shelx_estimated_absorpt_t_max 0.845

loop_
_space_group_symop_operation_xyz
'x, y, z'
'-x, -y, -z'

loop_
_atom_site_label
_atom_site_type_symbol
_atom_site_fract_x
_atom_site_fract_y
_atom_site_fract_z
_atom_site_U_iso_or_equiv
_atom_site_adp_type
_atom_site_occupancy
_atom_site_site_symmetry_order
_atom_site_calc_flag
_atom_site_refinement_flags_posn
_atom_site_refinement_flags_adp
_atom_site_refinement_flags_occupancy
_atom_site_disorder_assembly
_atom_site_disorder_group
Cu1 Cu 0.62699(2) 0.82544(2) 0.27651(2) 0.02031(5) Uani 1 1 d . . . . .
Cu2 Cu 0.80007(2) 0.69673(2) 0.25862(2) 0.01974(5) Uani 1 1 d . . . . .
P1 P 0.47742(4) 0.68054(3) 0.19623(3) 0.02510(9) Uani 1 1 d . . . . .
P2 P 0.73984(4) 0.92628(3) 0.18278(3) 0.01927(8) Uani 1 1 d . . . . .
P3 P 0.90930(4) 0.75325(3) 0.40074(3) 0.02133(8) Uani 1 1 d . . . . .
N1 N 0.66809(14) 0.54994(11) 0.24108(10) 0.0244(3) Uani 1 1 d . . . . .
N2 N 0.82224(13) 0.74152(11) 0.13281(9) 0.0202(3) Uani 1 1 d . . . . .
N3 N 0.68382(14) 0.83693(12) 0.41810(9) 0.0244(3) Uani 1 1 d . . . . .
C11 C 0.53068(17) 0.54507(14) 0.21884(13) 0.0281(3) Uani 1 1 d . . . . .
C12 C 0.4434(2) 0.44465(16) 0.21311(17) 0.0427(5) Uani 1 1 d . . . . .
H12 H 0.346919 0.442287 0.197001 0.051 Uiso 1 1 calc R U . . .
C13 C 0.4969(2) 0.34756(16) 0.23092(18) 0.0483(6) Uani 1 1 d . . . . .
H13 H 0.437865 0.278277 0.227611 0.058 Uiso 1 1 calc R U . . .
C14 C 0.6362(2) 0.35325(15) 0.25337(15) 0.0396(5) Uani 1 1 d . . . . .
H14 H 0.675405 0.287909 0.265797 0.048 Uiso 1 1 calc R U . . .
C15 C 0.71866(19) 0.45525(15) 0.25766(13) 0.0320(4) Uani 1 1 d . . . . .
H15 H 0.815273 0.458670 0.272986 0.038 Uiso 1 1 calc R U . . .
C16 C 0.45062(18) 0.68102(15) 0.06789(13) 0.0316(4) Uani 1 1 d . . . . .
H16A H 0.448597 0.757205 0.046114 0.038 Uiso 1 1 calc R U . . .
H16B H 0.524564 0.651147 0.047459 0.038 Uiso 1 1 calc R U . . .
C17 C 0.3124(2) 0.60669(17) 0.02991(16) 0.0438(5) Uani 1 1 d . . . . .
H17A H 0.276282 0.620159 -0.036671 0.053 Uiso 1 1 calc R U . . .
H17B H 0.322277 0.527586 0.035128 0.053 Uiso 1 1 calc R U . . .
C18 C 0.21603(19) 0.63532(18) 0.08804(17) 0.0479(6) Uani 1 1 d . . . . .
H18A H 0.138088 0.573551 0.081808 0.058 Uiso 1 1 calc R U . . .
H18B H 0.179049 0.702560 0.064770 0.058 Uiso 1 1 calc R U . . .
C19 C 0.29248(18) 0.65613(16) 0.19196(16) 0.0399(5) Uani 1 1 d . . . . .
H19A H 0.268850 0.590885 0.227886 0.048 Uiso 1 1 calc R U . . .
H19B H 0.266578 0.721570 0.219209 0.048 Uiso 1 1 calc R U . . .
C21 C 0.78071(15) 0.83528(13) 0.09678(10) 0.0204(3) Uani 1 1 d . . . . .
C22 C 0.77288(17) 0.85722(14) 0.00357(11) 0.0256(3) Uani 1 1 d . . . . .
H22 H 0.741265 0.922224 -0.021275 0.031 Uiso 1 1 calc R U . . .
C23 C 0.81201(18) 0.78262(15) -0.05297(11) 0.0285(4) Uani 1 1 d . . . . .
H23 H 0.805284 0.795337 -0.117275 0.034 Uiso 1 1 calc R U . . .
C24 C 0.86061(18) 0.69010(15) -0.01496(12) 0.0283(3) Uani 1 1 d . . . . .
H24 H 0.891808 0.640067 -0.051714 0.034 Uiso 1 1 calc R U . . .
C25 C 0.86295(17) 0.67177(14) 0.07787(11) 0.0256(3) Uani 1 1 d . . . . .
H25 H 0.894599 0.607273 0.103840 0.031 Uiso 1 1 calc R U . . .
C26 C 0.90669(18) 1.01635(15) 0.22447(13) 0.0313(4) Uani 1 1 d . . . . .
H26A H 0.909886 1.058246 0.283060 0.038 Uiso 1 1 calc R U . . .
H26B H 0.981958 0.972231 0.235812 0.038 Uiso 1 1 calc R U . . .
C27 C 0.9181(2) 1.09477(16) 0.14574(15) 0.0425(5) Uani 1 1 d . . . . .
H27A H 0.988789 1.160696 0.169316 0.051 Uiso 1 1 calc R U . . .
H27B H 0.944836 1.056773 0.094820 0.051 Uiso 1 1 calc R U . . .
C28 C 0.7798(2) 1.12988(16) 0.10945(15) 0.0446(5) Uani 1 1 d . . . . .
H28A H 0.771065 1.151683 0.044058 0.054 Uiso 1 1 calc R U . . .
H28B H 0.772831 1.195033 0.147490 0.054 Uiso 1 1 calc R U . . .
C29 C 0.66346(19) 1.03468(15) 0.11386(13) 0.0302(4) Uani 1 1 d . . . . .
H29A H 0.615517 1.004495 0.050047 0.036 Uiso 1 1 calc R U . . .
H29B H 0.596191 1.061818 0.143690 0.036 Uiso 1 1 calc R U . . .
C31 C 0.79862(17) 0.80362(13) 0.46854(11) 0.0226(3) Uani 1 1 d . . . . .
C32 C 0.82990(19) 0.80800(15) 0.56558(11) 0.0284(4) Uani 1 1 d . . . . .
H32 H 0.910722 0.783893 0.599430 0.034 Uiso 1 1 calc R U . . .
C33 C 0.7429(2) 0.84758(17) 0.61278(12) 0.0362(4) Uani 1 1 d . . . . .
H33 H 0.763440 0.851532 0.679136 0.043 Uiso 1 1 calc R U . . .
C34 C 0.6260(2) 0.88114(18) 0.56174(13) 0.0396(5) Uani 1 1 d . . . . .
H34 H 0.564397 0.908486 0.592326 0.048 Uiso 1 1 calc R U . . .
C35 C 0.5998(2) 0.87438(17) 0.46518(13) 0.0347(4) Uani 1 1 d . . . . .
H35 H 0.518667 0.897252 0.430463 0.042 Uiso 1 1 calc R U . . .
C36 C 1.06538(19) 0.86008(18) 0.42697(14) 0.0395(4) Uani 1 1 d D U . . .
H36A H 1.107492 0.868157 0.372651 0.047 Uiso 0.895(6) 1 calc R U P A 1
H36B H 1.043965 0.932783 0.443688 0.047 Uiso 0.895(6) 1 calc R U P A 1
H36C H 1.071179 0.903989 0.371522 0.047 Uiso 0.105(6) 1 calc R U P A 2
H36D H 1.063609 0.911091 0.479177 0.047 Uiso 0.105(6) 1 calc R U P A 2
C38 C 1.1442(3) 0.6939(3) 0.49628(19) 0.0667(7) Uani 1 1 d D U . . .
H38A H 1.189461 0.661286 0.554060 0.080 Uiso 0.895(6) 1 calc R U P A 1
H38B H 1.186429 0.674859 0.445305 0.080 Uiso 0.895(6) 1 calc R U P A 1
H38C H 1.173747 0.705781 0.565069 0.080 Uiso 0.105(6) 1 calc R U P A 2
H38D H 1.192954 0.636403 0.478175 0.080 Uiso 0.105(6) 1 calc R U P A 2
C37 C 1.1618(3) 0.8167(3) 0.5107(2) 0.0635(9) Uani 0.895(6) 1 d D U P A 1
H37A H 1.258076 0.850542 0.514206 0.076 Uiso 0.895(6) 1 calc R U P A 1
H37B H 1.138215 0.836007 0.569714 0.076 Uiso 0.895(6) 1 calc R U P A 1
C37' C 1.1900(12) 0.7986(13) 0.4542(17) 0.059(4) Uani 0.105(6) 1 d D U P A 2
H37C H 1.223042 0.782365 0.398127 0.071 Uiso 0.105(6) 1 calc R U P A 2
H37D H 1.265882 0.845262 0.499608 0.071 Uiso 0.105(6) 1 calc R U P A 2
C39 C 0.9928(2) 0.64830(17) 0.47131(13) 0.0386(5) Uani 1 1 d . . . . .
H39A H 0.957949 0.636404 0.528504 0.046 Uiso 1 1 calc R U . . .
H39B H 0.974585 0.576707 0.434890 0.046 Uiso 1 1 calc R U . . .
B1 B 0.3451(2) 0.96798(17) 0.21223(14) 0.0282(4) Uani 1 1 d . . . . .
F11 F 0.45738(16) 0.94505(14) 0.27805(9) 0.0669(5) Uani 1 1 d . . . . .
F12 F 0.22954(17) 0.92747(14) 0.24090(14) 0.0838(6) Uani 1 1 d . . . . .
F13 F 0.35632(16) 1.08057(9) 0.20586(8) 0.0516(3) Uani 1 1 d . . . . .
F14 F 0.34555(13) 0.91763(9) 0.12772(8) 0.0413(3) Uani 1 1 d . . . . .
B2 B 1.0450(2) 0.39181(18) 0.25304(14) 0.0315(4) Uani 1 1 d . . . . .
F21 F 1.08645(17) 0.48287(12) 0.31397(11) 0.0731(5) Uani 1 1 d . . . . .
F22 F 1.15600(12) 0.34371(11) 0.24419(9) 0.0459(3) Uani 1 1 d . . . . .
F23 F 0.95398(10) 0.31532(9) 0.28763(7) 0.0337(2) Uani 1 1 d . . . . .
F24 F 0.97911(15) 0.42104(12) 0.16547(9) 0.0547(4) Uani 1 1 d . . . . .

loop_
_atom_site_aniso_label
_atom_site_aniso_U_11
_atom_site_aniso_U_22
_atom_site_aniso_U_33
_atom_site_aniso_U_23
_atom_site_aniso_U_13
_atom_site_aniso_U_12
Cu1 0.02279(10) 0.02127(9) 0.01862(9) 0.00283(7) 0.00653(7) 0.00626(7)
Cu2 0.02079(9) 0.02190(9) 0.01735(9) 0.00109(7) 0.00471(7) 0.00567(7)
P1 0.01889(19) 0.01975(19) 0.0358(2) 0.00522(16) 0.00475(17) 0.00290(15)
P2 0.02003(18) 0.01815(18) 0.01960(18) 0.00195(14) 0.00503(15) 0.00248(14)
P3 0.02256(19) 0.0250(2) 0.01705(18) 0.00114(15) 0.00344(15) 0.00762(16)
N1 0.0237(7) 0.0210(6) 0.0288(7) 0.0026(5) 0.0054(6) 0.0058(5)
N2 0.0195(6) 0.0217(6) 0.0188(6) -0.0007(5) 0.0044(5) 0.0022(5)
N3 0.0286(7) 0.0285(7) 0.0198(6) 0.0043(5) 0.0076(5) 0.0127(6)
C11 0.0241(8) 0.0216(8) 0.0369(9) 0.0036(7) 0.0037(7) 0.0035(6)
C12 0.0268(9) 0.0258(9) 0.0683(15) 0.0107(9) 0.0000(9) -0.0009(7)
C13 0.0433(12) 0.0209(9) 0.0710(16) 0.0079(9) -0.0011(11) -0.0022(8)
C14 0.0453(11) 0.0226(9) 0.0486(12) 0.0047(8) 0.0031(9) 0.0102(8)
C15 0.0318(9) 0.0270(9) 0.0380(10) 0.0022(7) 0.0054(8) 0.0111(7)
C16 0.0284(9) 0.0269(8) 0.0345(9) 0.0013(7) -0.0005(7) 0.0015(7)
C17 0.0347(10) 0.0315(10) 0.0516(13) 0.0032(9) -0.0129(9) -0.0015(8)
C18 0.0220(9) 0.0360(11) 0.0768(16) 0.0173(10) -0.0045(9) 0.0006(8)
C19 0.0229(8) 0.0298(9) 0.0693(14) 0.0147(9) 0.0149(9) 0.0049(7)
C21 0.0187(7) 0.0217(7) 0.0193(7) 0.0007(6) 0.0044(6) -0.0005(6)
C22 0.0275(8) 0.0282(8) 0.0205(8) 0.0041(6) 0.0058(6) 0.0022(7)
C23 0.0295(8) 0.0372(9) 0.0179(7) 0.0006(7) 0.0079(6) -0.0002(7)
C24 0.0279(8) 0.0341(9) 0.0234(8) -0.0057(7) 0.0096(7) 0.0020(7)
C25 0.0261(8) 0.0267(8) 0.0250(8) -0.0011(6) 0.0071(6) 0.0063(6)
C26 0.0238(8) 0.0289(9) 0.0378(10) -0.0079(7) 0.0044(7) -0.0005(7)
C27 0.0478(12) 0.0291(10) 0.0522(13) -0.0073(9) 0.0273(10) -0.0110(9)
C28 0.0668(15) 0.0225(9) 0.0412(11) 0.0088(8) 0.0105(10) 0.0001(9)
C29 0.0345(9) 0.0288(9) 0.0330(9) 0.0097(7) 0.0126(7) 0.0144(7)
C31 0.0267(8) 0.0224(7) 0.0195(7) 0.0017(6) 0.0057(6) 0.0065(6)
C32 0.0340(9) 0.0325(9) 0.0197(8) 0.0015(6) 0.0038(7) 0.0119(7)
C33 0.0513(12) 0.0434(11) 0.0192(8) 0.0024(7) 0.0109(8) 0.0198(9)
C34 0.0511(12) 0.0521(12) 0.0268(9) 0.0062(8) 0.0176(9) 0.0291(10)
C35 0.0406(10) 0.0467(11) 0.0255(9) 0.0078(8) 0.0127(8) 0.0254(9)
C36 0.0272(9) 0.0508(12) 0.0361(10) -0.0059(9) 0.0069(8) -0.0048(8)
C38 0.0447(13) 0.110(2) 0.0515(15) 0.0197(15) 0.0029(11) 0.0425(15)
C37 0.0278(12) 0.116(2) 0.0359(15) -0.0075(15) -0.0044(10) -0.0013(14)
C37' 0.023(7) 0.111(8) 0.040(9) 0.004(7) 0.000(7) 0.012(5)
C39 0.0544(12) 0.0449(11) 0.0233(9) 0.0057(8) 0.0063(8) 0.0323(10)
B1 0.0342(10) 0.0283(9) 0.0273(9) 0.0057(7) 0.0120(8) 0.0135(8)
F11 0.0855(10) 0.0974(11) 0.0299(6) -0.0005(7) 0.0003(6) 0.0707(9)
F12 0.0738(11) 0.0703(10) 0.1251(15) -0.0171(10) 0.0725(11) -0.0058(8)
F13 0.0955(11) 0.0283(6) 0.0360(6) 0.0056(5) 0.0191(7) 0.0193(6)
F14 0.0568(7) 0.0371(6) 0.0312(6) -0.0046(5) 0.0101(5) 0.0114(5)
B2 0.0345(11) 0.0353(11) 0.0276(10) 0.0008(8) 0.0145(8) 0.0040(8)
F21 0.0888(11) 0.0560(9) 0.0764(10) -0.0346(8) 0.0494(9) -0.0231(8)
F22 0.0323(6) 0.0656(8) 0.0458(7) 0.0042(6) 0.0175(5) 0.0132(6)
F23 0.0287(5) 0.0402(6) 0.0353(6) 0.0117(5) 0.0111(4) 0.0090(4)
F24 0.0681(9) 0.0696(9) 0.0408(7) 0.0285(6) 0.0254(6) 0.0337(7)

loop_
_atom_type_symbol
_atom_type_description
_atom_type_scat_dispersion_real
_atom_type_scat_dispersion_imag
_atom_type_scat_source
C C 0.0033 0.0016 'International Tables Vol C Tables 4.2.6.8 and 6.1.1.4'
H H 0.0000 0.0000 'International Tables Vol C Tables 4.2.6.8 and 6.1.1.4'
B B 0.0013 0.0007 'International Tables Vol C Tables 4.2.6.8 and 6.1.1.4'
N N 0.0061 0.0033 'International Tables Vol C Tables 4.2.6.8 and 6.1.1.4'
F F 0.0171 0.0103 'International Tables Vol C Tables 4.2.6.8 and 6.1.1.4'
P P 0.1023 0.0942 'International Tables Vol C Tables 4.2.6.8 and 6.1.1.4'
Cu Cu 0.3201 1.2651 'International Tables Vol C Tables 4.2.6.8 and 6.1.1.4'

loop_
_geom_angle_atom_site_label_1
_geom_angle_atom_site_label_2
_geom_angle_atom_site_label_3
_geom_angle
_geom_angle_site_symmetry_1
_geom_angle_site_symmetry_3
_geom_angle_publ_flag
N3 Cu1 P2 124.39(4) . . ?
N3 Cu1 P1 122.50(4) . . ?
P2 Cu1 P1 111.379(17) . . ?
N3 Cu1 Cu2 94.63(4) . . ?
P2 Cu1 Cu2 80.142(13) . . ?
P1 Cu1 Cu2 81.180(13) . . ?
N2 Cu2 N1 107.52(5) . . ?
N2 Cu2 P3 133.89(4) . . ?
N1 Cu2 P3 117.48(4) . . ?
N2 Cu2 Cu1 97.40(4) . . ?
N1 Cu2 Cu1 97.71(4) . . ?
P3 Cu2 Cu1 86.503(13) . . ?
C11 P1 C19 104.86(8) . . ?
C11 P1 C16 100.81(8) . . ?
C19 P1 C16 93.61(9) . . ?
C11 P1 Cu1 114.45(6) . . ?
C19 P1 Cu1 123.79(7) . . ?
C16 P1 Cu1 115.37(6) . . ?
C26 P2 C21 100.36(8) . . ?
C26 P2 C29 93.29(9) . . ?
C21 P2 C29 104.78(8) . . ?
C26 P2 Cu1 123.94(6) . . ?
C21 P2 Cu1 110.49(5) . . ?
C29 P2 Cu1 120.62(6) . . ?
C31 P3 C36 103.65(9) . . ?
C31 P3 C39 106.10(8) . . ?
C36 P3 C39 94.10(10) . . ?
C31 P3 Cu2 112.76(5) . . ?
C36 P3 Cu2 122.58(7) . . ?
C39 P3 Cu2 115.15(7) . . ?
C15 N1 C11 118.67(15) . . ?
C15 N1 Cu2 119.11(12) . . ?
C11 N1 Cu2 122.09(11) . . ?
C25 N2 C21 118.86(14) . . ?
C25 N2 Cu2 119.77(11) . . ?
C21 N2 Cu2 120.85(10) . . ?
C35 N3 C31 117.80(14) . . ?
C35 N3 Cu1 118.46(12) . . ?
C31 N3 Cu1 123.65(10) . . ?
N1 C11 C12 120.88(16) . . ?
N1 C11 P1 113.56(12) . . ?
C12 C11 P1 125.55(14) . . ?
C11 C12 C13 119.89(18) . . ?
C11 C12 H12 120.1 . . ?
C13 C12 H12 120.1 . . ?
C14 C13 C12 118.85(18) . . ?
C14 C13 H13 120.6 . . ?
C12 C13 H13 120.6 . . ?
C13 C14 C15 119.00(17) . . ?
C13 C14 H14 120.5 . . ?
C15 C14 H14 120.5 . . ?
N1 C15 C14 122.71(17) . . ?
N1 C15 H15 118.6 . . ?
C14 C15 H15 118.6 . . ?
C17 C16 P1 104.98(14) . . ?
C17 C16 H16A 110.8 . . ?
P1 C16 H16A 110.8 . . ?
C17 C16 H16B 110.8 . . ?
P1 C16 H16B 110.8 . . ?
H16A C16 H16B 108.8 . . ?
C18 C17 C16 107.03(17) . . ?
C18 C17 H17A 110.3 . . ?
C16 C17 H17A 110.3 . . ?
C18 C17 H17B 110.3 . . ?
C16 C17 H17B 110.3 . . ?
H17A C17 H17B 108.6 . . ?
C17 C18 C19 110.39(16) . . ?
C17 C18 H18A 109.6 . . ?
C19 C18 H18A 109.6 . . ?
C17 C18 H18B 109.6 . . ?
C19 C18 H18B 109.6 . . ?
H18A C18 H18B 108.1 . . ?
C18 C19 P1 107.12(14) . . ?
C18 C19 H19A 110.3 . . ?
P1 C19 H19A 110.3 . . ?
C18 C19 H19B 110.3 . . ?
P1 C19 H19B 110.3 . . ?
H19A C19 H19B 108.5 . . ?
N2 C21 C22 121.26(14) . . ?
N2 C21 P2 113.50(11) . . ?
C22 C21 P2 125.23(12) . . ?
C21 C22 C23 119.05(16) . . ?
C21 C22 H22 120.5 . . ?
C23 C22 H22 120.5 . . ?
C24 C23 C22 119.51(15) . . ?
C24 C23 H23 120.2 . . ?
C22 C23 H23 120.2 . . ?
C23 C24 C25 118.53(15) . . ?
C23 C24 H24 120.7 . . ?
C25 C24 H24 120.7 . . ?
N2 C25 C24 122.66(16) . . ?
N2 C25 H25 118.7 . . ?
C24 C25 H25 118.7 . . ?
C27 C26 P2 104.56(13) . . ?
C27 C26 H26A 110.8 . . ?
P2 C26 H26A 110.8 . . ?
C27 C26 H26B 110.8 . . ?
P2 C26 H26B 110.8 . . ?
H26A C26 H26B 108.9 . . ?
C28 C27 C26 108.26(16) . . ?
C28 C27 H27A 110.0 . . ?
C26 C27 H27A 110.0 . . ?
C28 C27 H27B 110.0 . . ?
C26 C27 H27B 110.0 . . ?
H27A C27 H27B 108.4 . . ?
C27 C28 C29 110.57(15) . . ?
C27 C28 H28A 109.5 . . ?
C29 C28 H28A 109.5 . . ?
C27 C28 H28B 109.5 . . ?
C29 C28 H28B 109.5 . . ?
H28A C28 H28B 108.1 . . ?
C28 C29 P2 107.78(13) . . ?
C28 C29 H29A 110.2 . . ?
P2 C29 H29A 110.2 . . ?
C28 C29 H29B 110.2 . . ?
P2 C29 H29B 110.2 . . ?
H29A C29 H29B 108.5 . . ?
N3 C31 C32 121.61(15) . . ?
N3 C31 P3 115.93(11) . . ?
C32 C31 P3 122.46(13) . . ?
C33 C32 C31 119.77(16) . . ?
C33 C32 H32 120.1 . . ?
C31 C32 H32 120.1 . . ?
C34 C33 C32 118.75(16) . . ?
C34 C33 H33 120.6 . . ?
C32 C33 H33 120.6 . . ?
C33 C34 C35 118.94(17) . . ?
C33 C34 H34 120.5 . . ?
C35 C34 H34 120.5 . . ?
N3 C35 C34 123.12(17) . . ?
N3 C35 H35 118.4 . . ?
C34 C35 H35 118.4 . . ?
C37 C36 P3 104.49(17) . . ?
C37' C36 P3 107.2(6) . . ?
C37 C36 H36A 110.9 . . ?
P3 C36 H36A 110.9 . . ?
C37 C36 H36B 110.9 . . ?
P3 C36 H36B 110.9 . . ?
H36A C36 H36B 108.9 . . ?
C37' C36 H36C 110.3 . . ?
P3 C36 H36C 110.3 . . ?
C37' C36 H36D 110.3 . . ?
P3 C36 H36D 110.3 . . ?
H36C C36 H36D 108.5 . . ?
C37' C38 C39 117.3(5) . . ?
C37 C38 C39 108.3(2) . . ?
C37 C38 H38A 110.0 . . ?
C39 C38 H38A 110.0 . . ?
C37 C38 H38B 110.0 . . ?
C39 C38 H38B 110.0 . . ?
H38A C38 H38B 108.4 . . ?
C37' C38 H38C 108.0 . . ?
C39 C38 H38C 108.0 . . ?
C37' C38 H38D 108.0 . . ?
C39 C38 H38D 108.0 . . ?
H38C C38 H38D 107.2 . . ?
C38 C37 C36 107.7(2) . . ?
C38 C37 H37A 110.2 . . ?
C36 C37 H37A 110.2 . . ?
C38 C37 H37B 110.2 . . ?
C36 C37 H37B 110.2 . . ?
H37A C37 H37B 108.5 . . ?
C38 C37' C36 107.6(7) . . ?
C38 C37' H37C 110.2 . . ?
C36 C37' H37C 110.2 . . ?
C38 C37' H37D 110.2 . . ?
C36 C37' H37D 110.2 . . ?
H37C C37' H37D 108.5 . . ?
C38 C39 P3 106.07(16) . . ?
C38 C39 H39A 110.5 . . ?
P3 C39 H39A 110.5 . . ?
C38 C39 H39B 110.5 . . ?
P3 C39 H39B 110.5 . . ?
H39A C39 H39B 108.7 . . ?
F12 B1 F13 109.78(16) . . ?
F12 B1 F14 111.31(18) . . ?
F13 B1 F14 110.68(15) . . ?
F12 B1 F11 108.49(18) . . ?
F13 B1 F11 108.71(17) . . ?
F14 B1 F11 107.78(15) . . ?
F21 B2 F22 110.73(18) . . ?
F21 B2 F24 110.64(18) . . ?
F22 B2 F24 108.73(15) . . ?
F21 B2 F23 108.34(15) . . ?
F22 B2 F23 109.34(16) . . ?
F24 B2 F23 109.03(16) . . ?

loop_
_geom_bond_atom_site_label_1
_geom_bond_atom_site_label_2
_geom_bond_distance
_geom_bond_site_symmetry_2
_geom_bond_publ_flag
Cu1 N3 2.0280(13) . ?
Cu1 P2 2.2492(4) . ?
Cu1 P1 2.2603(5) . ?
Cu1 Cu2 2.5959(3) . ?
Cu2 N2 1.9899(13) . ?
Cu2 N1 2.0362(14) . ?
Cu2 P3 2.1772(4) . ?
P1 C11 1.8339(17) . ?
P1 C19 1.8431(18) . ?
P1 C16 1.8465(19) . ?
P2 C26 1.8370(17) . ?
P2 C21 1.8376(16) . ?
P2 C29 1.8396(17) . ?
P3 C31 1.8367(16) . ?
P3 C36 1.8482(19) . ?
P3 C39 1.8483(18) . ?
N1 C15 1.343(2) . ?
N1 C11 1.351(2) . ?
N2 C25 1.344(2) . ?
N2 C21 1.356(2) . ?
N3 C35 1.347(2) . ?
N3 C31 1.356(2) . ?
C11 C12 1.384(2) . ?
C12 C13 1.386(3) . ?
C12 H12 0.9500 . ?
C13 C14 1.369(3) . ?
C13 H13 0.9500 . ?
C14 C15 1.379(3) . ?
C14 H14 0.9500 . ?
C15 H15 0.9500 . ?
C16 C17 1.526(3) . ?
C16 H16A 0.9900 . ?
C16 H16B 0.9900 . ?
C17 C18 1.520(3) . ?
C17 H17A 0.9900 . ?
C17 H17B 0.9900 . ?
C18 C19 1.546(3) . ?
C18 H18A 0.9900 . ?
C18 H18B 0.9900 . ?
C19 H19A 0.9900 . ?
C19 H19B 0.9900 . ?
C21 C22 1.388(2) . ?
C22 C23 1.392(2) . ?
C22 H22 0.9500 . ?
C23 C24 1.379(3) . ?
C23 H23 0.9500 . ?
C24 C25 1.383(2) . ?
C24 H24 0.9500 . ?
C25 H25 0.9500 . ?
C26 C27 1.526(3) . ?
C26 H26A 0.9900 . ?
C26 H26B 0.9900 . ?
C27 C28 1.516(3) . ?
C27 H27A 0.9900 . ?
C27 H27B 0.9900 . ?
C28 C29 1.534(3) . ?
C28 H28A 0.9900 . ?
C28 H28B 0.9900 . ?
C29 H29A 0.9900 . ?
C29 H29B 0.9900 . ?
C31 C32 1.389(2) . ?
C32 C33 1.384(2) . ?
C32 H32 0.9500 . ?
C33 C34 1.377(3) . ?
C33 H33 0.9500 . ?
C34 C35 1.384(3) . ?
C34 H34 0.9500 . ?
C35 H35 0.9500 . ?
C36 C37 1.544(3) . ?
C36 C37' 1.552(10) . ?
C36 H36A 0.9900 . ?
C36 H36B 0.9900 . ?
C36 H36C 0.9900 . ?
C36 H36D 0.9900 . ?
C38 C37' 1.483(10) . ?
C38 C37 1.490(4) . ?
C38 C39 1.509(3) . ?
C38 H38A 0.9900 . ?
C38 H38B 0.9900 . ?
C38 H38C 0.9900 . ?
C38 H38D 0.9900 . ?
C37 H37A 0.9900 . ?
C37 H37B 0.9900 . ?
C37' H37C 0.9900 . ?
C37' H37D 0.9900 . ?
C39 H39A 0.9900 . ?
C39 H39B 0.9900 . ?
B1 F12 1.361(2) . ?
B1 F13 1.369(2) . ?
B1 F14 1.384(2) . ?
B1 F11 1.385(2) . ?
B2 F21 1.369(2) . ?
B2 F22 1.385(2) . ?
B2 F24 1.388(2) . ?
B2 F23 1.393(2) . ?

loop_
_geom_torsion_atom_site_label_1
_geom_torsion_atom_site_label_2
_geom_torsion_atom_site_label_3
_geom_torsion_atom_site_label_4
_geom_torsion
_geom_torsion_site_symmetry_1
_geom_torsion_site_symmetry_2
_geom_torsion_site_symmetry_3
_geom_torsion_site_symmetry_4
_geom_torsion_publ_flag
C15 N1 C11 C12 0.0(3) . . . . ?
Cu2 N1 C11 C12 -175.89(15) . . . . ?
C15 N1 C11 P1 -178.98(13) . . . . ?
Cu2 N1 C11 P1 5.17(19) . . . . ?
C19 P1 C11 N1 -168.73(14) . . . . ?
C16 P1 C11 N1 94.55(14) . . . . ?
Cu1 P1 C11 N1 -29.92(15) . . . . ?
C19 P1 C11 C12 12.4(2) . . . . ?
C16 P1 C11 C12 -84.3(2) . . . . ?
Cu1 P1 C11 C12 151.21(17) . . . . ?
N1 C11 C12 C13 0.4(3) . . . . ?
P1 C11 C12 C13 179.22(18) . . . . ?
C11 C12 C13 C14 -0.4(4) . . . . ?
C12 C13 C14 C15 0.1(3) . . . . ?
C11 N1 C15 C14 -0.3(3) . . . . ?
Cu2 N1 C15 C14 175.66(15) . . . . ?
C13 C14 C15 N1 0.3(3) . . . . ?
C11 P1 C16 C17 77.61(14) . . . . ?
C19 P1 C16 C17 -28.27(14) . . . . ?
Cu1 P1 C16 C17 -158.55(11) . . . . ?
P1 C16 C17 C18 42.43(18) . . . . ?
C16 C17 C18 C19 -39.3(2) . . . . ?
C17 C18 C19 P1 17.44(19) . . . . ?
C11 P1 C19 C18 -95.58(14) . . . . ?
C16 P1 C19 C18 6.61(14) . . . . ?
Cu1 P1 C19 C18 130.57(12) . . . . ?
C25 N2 C21 C22 3.4(2) . . . . ?
Cu2 N2 C21 C22 -168.39(12) . . . . ?
C25 N2 C21 P2 -176.00(12) . . . . ?
Cu2 N2 C21 P2 12.23(15) . . . . ?
C26 P2 C21 N2 91.79(12) . . . . ?
C29 P2 C21 N2 -171.97(12) . . . . ?
Cu1 P2 C21 N2 -40.61(12) . . . . ?
C26 P2 C21 C22 -87.55(15) . . . . ?
C29 P2 C21 C22 8.68(16) . . . . ?
Cu1 P2 C21 C22 140.05(13) . . . . ?
N2 C21 C22 C23 -1.7(2) . . . . ?
P2 C21 C22 C23 177.59(13) . . . . ?
C21 C22 C23 C24 -1.5(2) . . . . ?
C22 C23 C24 C25 2.9(3) . . . . ?
C21 N2 C25 C24 -1.9(2) . . . . ?
Cu2 N2 C25 C24 169.99(13) . . . . ?
C23 C24 C25 N2 -1.3(3) . . . . ?
C21 P2 C26 C27 75.27(13) . . . . ?
C29 P2 C26 C27 -30.41(14) . . . . ?
Cu1 P2 C26 C27 -161.23(10) . . . . ?
P2 C26 C27 C28 41.49(18) . . . . ?
C26 C27 C28 C29 -34.5(2) . . . . ?
C27 C28 C29 P2 11.0(2) . . . . ?
C26 P2 C29 C28 11.64(14) . . . . ?
C21 P2 C29 C28 -89.98(14) . . . . ?
Cu1 P2 C29 C28 144.79(11) . . . . ?
C35 N3 C31 C32 -0.2(2) . . . . ?
Cu1 N3 C31 C32 -176.74(13) . . . . ?
C35 N3 C31 P3 179.95(14) . . . . ?
Cu1 N3 C31 P3 3.45(18) . . . . ?
C36 P3 C31 N3 112.10(14) . . . . ?
C39 P3 C31 N3 -149.47(13) . . . . ?
Cu2 P3 C31 N3 -22.55(14) . . . . ?
C36 P3 C31 C32 -67.71(16) . . . . ?
C39 P3 C31 C32 30.72(17) . . . . ?
Cu2 P3 C31 C32 157.65(13) . . . . ?
N3 C31 C32 C33 -0.3(3) . . . . ?
P3 C31 C32 C33 179.51(15) . . . . ?
C31 C32 C33 C34 0.5(3) . . . . ?
C32 C33 C34 C35 -0.2(3) . . . . ?
C31 N3 C35 C34 0.6(3) . . . . ?
Cu1 N3 C35 C34 177.27(17) . . . . ?
C33 C34 C35 N3 -0.4(3) . . . . ?
C31 P3 C36 C37 92.85(17) . . . . ?
C39 P3 C36 C37 -14.81(18) . . . . ?
Cu2 P3 C36 C37 -138.27(15) . . . . ?
C31 P3 C36 C37' 131.0(9) . . . . ?
C39 P3 C36 C37' 23.3(9) . . . . ?
Cu2 P3 C36 C37' -100.2(9) . . . . ?
C39 C38 C37 C36 -48.2(3) . . . . ?
P3 C36 C37 C38 37.6(3) . . . . ?
C39 C38 C37' C36 22.9(19) . . . . ?
P3 C36 C37' C38 -29.0(17) . . . . ?
C37' C38 C39 P3 -5.6(11) . . . . ?
C37 C38 C39 P3 35.0(2) . . . . ?
C31 P3 C39 C38 -116.23(16) . . . . ?
C36 P3 C39 C38 -10.75(16) . . . . ?
Cu2 P3 C39 C38 118.29(15) . . . . ?
